data_2235994
loop_
_publ_author_name
'Kargar, Hadi'
'Kia, Reza'
'Adabi Ardakani, Amir'
'Tahir, Muhammad Nawaz'

_publ_section_title
;
 {4,4',6,6'-Tetraiodo-2,2'-[propane-1,3-diylbis(nitrilomethanylylidene)]diphenolato-\k^4^<i>O</i>,<i>N</i>,<i>N</i>',<i>O</i>'}nickel(II)
;
_journal_coeditor_code SU2472
_journal_issue 8
_journal_name_full 'Acta Crystallographica Section E'
_journal_page_first m1090
_journal_paper_doi 10.1107/S1600536812032138
_journal_volume 68
_journal_year 2012
_chemical_formula_iupac '[Ni (C17 H12 I4 N2 O2)]'
_chemical_formula_moiety 'C17 H12 I4 N2 Ni O2'
_chemical_formula_sum 'C17 H12 I4 N2 Ni O2'
_chemical_formula_weight 842.60
_chemical_name_common
;
Bis(3,5-diiodosalicylidene)-1,3-propanediamine nickel(II)
;
_chemical_name_systematic
;
{4,4',6,6'-Tetraiodo-2,2'-[propane-1,3-
diylbis(nitrilomethanylylidene)]diphenolato-
\k^4^<i>O</i>,<i>N</i>,<i>N</i>',<i>O</i>'}nickel(II)
;
_space_group_IT_number 15
_symmetry_cell_setting monoclinic
_symmetry_space_group_name_Hall '-C 2yc'
_symmetry_space_group_name_H-M 'C 1 2/c 1'
_atom_sites_solution_hydrogens geom
_atom_sites_solution_primary direct
_atom_sites_solution_secondary difmap
_audit_creation_method SHELXL-97
_cell_angle_alpha 90.00
_cell_angle_beta 98.107(3)
_cell_angle_gamma 90.00
_cell_formula_units_Z 4
_cell_length_a 26.1229(18)
_cell_length_b 10.7409(7)
_cell_length_c 7.2387(5)
_cell_measurement_reflns_used 526
_cell_measurement_temperature 291(2)
_cell_measurement_theta_max 27.50
_cell_measurement_theta_min 2.45
_cell_volume 2010.8(2)
_computing_cell_refinement 'SAINT (Bruker, 2005)'
_computing_data_collection 'APEX2 (Bruker, 2005)'
_computing_data_reduction 'SAINT (Bruker, 2005)'
_computing_molecular_graphics 'SHELXTL (Sheldrick, 2008)'
_computing_publication_material 'SHELXTL (Sheldrick, 2008) and PLATON (Spek, 2009)'
_computing_structure_refinement 'SHELXL97 (Sheldrick, 2008)'
_computing_structure_solution 'SHELXS97 (Sheldrick, 2008)'
_diffrn_ambient_temperature 291(2)
_diffrn_measured_fraction_theta_full 0.985
_diffrn_measured_fraction_theta_max 0.985
_diffrn_measurement_device_type
;
Bruker SMART APEXII CCD area-detector
;
_diffrn_measurement_method '\w scans'
_diffrn_radiation_monochromator graphite
_diffrn_radiation_source 'fine-focus sealed tube'
_diffrn_radiation_type MoK\a
_diffrn_radiation_wavelength 0.71073
_diffrn_reflns_av_R_equivalents 0.033
_diffrn_reflns_av_sigmaI/netI 0.0346
_diffrn_reflns_limit_h_max 33
_diffrn_reflns_limit_h_min -33
_diffrn_reflns_limit_k_max 13
_diffrn_reflns_limit_k_min -13
_diffrn_reflns_limit_l_max 9
_diffrn_reflns_limit_l_min -8
_diffrn_reflns_number 7463
_diffrn_reflns_theta_full 27.10
_diffrn_reflns_theta_max 27.10
_diffrn_reflns_theta_min 1.57
_diffrn_standards_number 0
_exptl_absorpt_coefficient_mu 7.121
_exptl_absorpt_correction_T_max 0.5996
_exptl_absorpt_correction_T_min 0.3033
_exptl_absorpt_correction_type multi-scan
_exptl_absorpt_process_details '(<i>TWINABS</i>; Bruker, 2005)'
_exptl_crystal_colour red
_exptl_crystal_density_diffrn 2.783
_exptl_crystal_density_method 'not measured'
_exptl_crystal_description block
_exptl_crystal_F_000 1536
_exptl_crystal_size_max 0.22
_exptl_crystal_size_mid 0.12
_exptl_crystal_size_min 0.08
_refine_diff_density_max 0.695
_refine_diff_density_min -0.549
_refine_ls_extinction_method none
_refine_ls_goodness_of_fit_ref 1.043
_refine_ls_hydrogen_treatment constr
_refine_ls_matrix_type full
_refine_ls_number_parameters 120
_refine_ls_number_reflns 2188
_refine_ls_number_restraints 0
_refine_ls_restrained_S_all 1.043
_refine_ls_R_factor_all 0.0447
_refine_ls_R_factor_gt 0.0306
_refine_ls_shift/su_max 0.001
_refine_ls_shift/su_mean 0.000
_refine_ls_structure_factor_coef Fsqd
_refine_ls_weighting_details 'calc w=1/[\s^2^(Fo^2^)+(0.0177P)^2^+2.2669P] where P=(Fo^2^+2Fc^2^)/3'
_refine_ls_weighting_scheme calc
_refine_ls_wR_factor_gt 0.0506
_refine_ls_wR_factor_ref 0.0549
_reflns_number_gt 1755
_reflns_number_total 2188
_reflns_threshold_expression I>2\s(I)
_cod_data_source_file su2472.cif
_cod_data_source_block I
_cod_original_sg_symbol_H-M 'C 2/c'
_cod_database_code 2235994
_cod_database_fobs_code 2235994

loop_
_symmetry_equiv_pos_as_xyz
'x, y, z'
'-x, y, -z+1/2'
'x+1/2, y+1/2, z'
'-x+1/2, y+1/2, -z+1/2'
'-x, -y, -z'
'x, -y, z-1/2'
'-x+1/2, -y+1/2, -z'
'x+1/2, -y+1/2, z-1/2'

loop_
_atom_site_type_symbol
_atom_site_label
_atom_site_fract_x
_atom_site_fract_y
_atom_site_fract_z
_atom_site_U_iso_or_equiv
_atom_site_adp_type
_atom_site_calc_flag
_atom_site_refinement_flags
_atom_site_occupancy
_atom_site_symmetry_multiplicity
Ni Ni1 0.0000 0.48944(7) 0.2500 0.02132(18) Uani d S 1 2
I I1 0.090843(12) 0.89044(3) 0.36252(5) 0.03652(10) Uani d . 1 1
I I2 0.279631(12) 0.60955(3) 0.20407(5) 0.04421(11) Uani d . 1 1
N N1 0.05062(13) 0.3679(3) 0.3138(5) 0.0242(8) Uani d . 1 1
O O1 0.04733(11) 0.6174(2) 0.3090(4) 0.0269(7) Uani d . 1 1
C C1 0.09612(15) 0.6129(4) 0.2932(6) 0.0224(9) Uani d . 1 1
C C2 0.12636(16) 0.7229(4) 0.3024(6) 0.0240(9) Uani d . 1 1
C C3 0.17729(16) 0.7234(4) 0.2769(6) 0.0291(10) Uani d . 1 1
H H3 0.1954 0.7980 0.2804 0.035 Uiso calc R 1 1
C C4 0.20183(16) 0.6119(4) 0.2457(6) 0.0291(10) Uani d . 1 1
C C5 0.17586(16) 0.5018(4) 0.2474(6) 0.0276(10) Uani d . 1 1
H H5 0.1930 0.4273 0.2327 0.033 Uiso calc R 1 1
C C6 0.12328(15) 0.5005(4) 0.2715(6) 0.0233(10) Uani d . 1 1
C C7 0.09902(16) 0.3837(4) 0.3042(6) 0.0271(10) Uani d . 1 1
H H7 0.1201 0.3136 0.3198 0.033 Uiso calc R 1 1
C C8 0.03503(17) 0.2492(4) 0.3903(6) 0.0292(10) Uani d . 1 1
H H8A 0.0173 0.2661 0.4967 0.035 Uiso calc R 1 1
H H8B 0.0658 0.2012 0.4344 0.035 Uiso calc R 1 1
C C9 0.0000 0.1721(5) 0.2500 0.0298(14) Uani d S 1 2
H H9A -0.0212 0.1188 0.3165 0.036 Uiso calc PR 0.50 1
H H9B 0.0212 0.1188 0.1835 0.036 Uiso calc PR 0.50 1

loop_
_atom_site_aniso_label
_atom_site_aniso_U_11
_atom_site_aniso_U_22
_atom_site_aniso_U_33
_atom_site_aniso_U_12
_atom_site_aniso_U_13
_atom_site_aniso_U_23
Ni1 0.0199(4) 0.0179(4) 0.0259(4) 0.000 0.0026(3) 0.000
I1 0.03286(18) 0.02414(16) 0.0539(2) 0.00044(13) 0.01095(15) -0.00832(15)
I2 0.02416(17) 0.0449(2) 0.0661(3) 0.00048(15) 0.01512(16) 0.00269(17)
N1 0.0261(19) 0.0191(19) 0.026(2) -0.0019(15) 0.0007(16) 0.0025(15)
O1 0.0204(15) 0.0220(15) 0.0392(19) -0.0010(12) 0.0072(13) -0.0029(13)
C1 0.021(2) 0.024(2) 0.022(2) -0.0018(18) 0.0026(18) 0.0021(18)
C2 0.023(2) 0.024(2) 0.025(2) 0.0037(18) 0.0038(19) -0.0022(18)
C3 0.025(2) 0.029(2) 0.033(3) -0.007(2) 0.003(2) -0.002(2)
C4 0.019(2) 0.034(3) 0.034(3) 0.002(2) 0.0038(19) 0.000(2)
C5 0.024(2) 0.025(2) 0.033(3) 0.0070(19) 0.004(2) -0.0007(19)
C6 0.021(2) 0.022(2) 0.027(2) 0.0014(18) 0.0023(19) -0.0017(18)
C7 0.025(2) 0.024(2) 0.031(3) 0.0064(19) 0.001(2) 0.0020(19)
C8 0.032(2) 0.025(2) 0.030(3) 0.000(2) 0.000(2) 0.0072(19)
C9 0.036(4) 0.021(3) 0.033(4) 0.000 0.005(3) 0.000

loop_
_atom_type_symbol
_atom_type_description
_atom_type_scat_dispersion_real
_atom_type_scat_dispersion_imag
_atom_type_scat_source
C C 0.0033 0.0016 'International Tables Vol C Tables 4.2.6.8 and 6.1.1.4'
H H 0.0000 0.0000 'International Tables Vol C Tables 4.2.6.8 and 6.1.1.4'
N N 0.0061 0.0033 'International Tables Vol C Tables 4.2.6.8 and 6.1.1.4'
O O 0.0106 0.0060 'International Tables Vol C Tables 4.2.6.8 and 6.1.1.4'
Ni Ni 0.3393 1.1124 'International Tables Vol C Tables 4.2.6.8 and 6.1.1.4'
I I -0.4742 1.8119 'International Tables Vol C Tables 4.2.6.8 and 6.1.1.4'

loop_
_geom_angle_atom_site_label_1
_geom_angle_atom_site_label_2
_geom_angle_atom_site_label_3
_geom_angle_site_symmetry_1
_geom_angle_site_symmetry_3
_geom_angle
O1 Ni1 O1 2 . 84.57(17)
O1 Ni1 N1 2 2 92.01(13)
O1 Ni1 N1 . 2 176.57(13)
O1 Ni1 N1 2 . 176.57(13)
O1 Ni1 N1 . . 92.01(13)
N1 Ni1 N1 2 . 91.4(2)
C7 N1 C8 . . 117.4(3)
C7 N1 Ni1 . . 124.1(3)
C8 N1 Ni1 . . 118.3(3)
C1 O1 Ni1 . . 125.6(3)
O1 C1 C2 . . 120.9(4)
O1 C1 C6 . . 123.7(4)
C2 C1 C6 . . 115.5(4)
C3 C2 C1 . . 122.9(4)
C3 C2 I1 . . 119.4(3)
C1 C2 I1 . . 117.7(3)
C2 C3 C4 . . 119.8(4)
C2 C3 H3 . . 120.1
C4 C3 H3 . . 120.1
C5 C4 C3 . . 120.2(4)
C5 C4 I2 . . 118.9(3)
C3 C4 I2 . . 120.8(3)
C4 C5 C6 . . 120.3(4)
C4 C5 H5 . . 119.8
C6 C5 H5 . . 119.8
C5 C6 C1 . . 121.1(4)
C5 C6 C7 . . 119.3(4)
C1 C6 C7 . . 118.9(4)
N1 C7 C6 . . 125.6(4)
N1 C7 H7 . . 117.2
C6 C7 H7 . . 117.2
N1 C8 C9 . . 113.2(4)
N1 C8 H8A . . 108.9
C9 C8 H8A . . 108.9
N1 C8 H8B . . 108.9
C9 C8 H8B . . 108.9
H8A C8 H8B . . 107.7
C8 C9 C8 . 2 113.7(5)
C8 C9 H9A . . 108.8
C8 C9 H9A 2 . 108.8
C8 C9 H9B . . 108.8
C8 C9 H9B 2 . 108.8
H9A C9 H9B . . 107.7

loop_
_geom_bond_atom_site_label_1
_geom_bond_atom_site_label_2
_geom_bond_site_symmetry_2
_geom_bond_distance
Ni1 O1 2 1.858(3)
Ni1 O1 . 1.858(3)
Ni1 N1 2 1.869(3)
Ni1 N1 . 1.869(3)
I1 C2 . 2.098(4)
I2 C4 . 2.096(4)
N1 C7 . 1.287(5)
N1 C8 . 1.471(5)
O1 C1 . 1.296(5)
C1 C2 . 1.418(5)
C1 C6 . 1.421(5)
C2 C3 . 1.369(5)
C3 C4 . 1.391(6)
C3 H3 . 0.9300
C4 C5 . 1.365(6)
C5 C6 . 1.409(6)
C5 H5 . 0.9300
C6 C7 . 1.440(5)
C7 H7 . 0.9300
C8 C9 . 1.514(5)
C8 H8A . 0.9700
C8 H8B . 0.9700
C9 C8 2 1.514(5)
C9 H9A . 0.9700
C9 H9B . 0.9700

loop_
_geom_torsion_atom_site_label_1
_geom_torsion_atom_site_label_2
_geom_torsion_atom_site_label_3
_geom_torsion_atom_site_label_4
_geom_torsion_site_symmetry_1
_geom_torsion_site_symmetry_4
_geom_torsion
N1 Ni1 N1 C7 2 . 152.0(4)
N1 Ni1 N1 C8 2 . -31.8(2)
O1 Ni1 O1 C1 2 . -148.9(4)
N1 Ni1 O1 C1 . . 31.2(3)
Ni1 O1 C1 C2 . . 166.0(3)
Ni1 O1 C1 C6 . . -15.9(6)
O1 C1 C2 C3 . . -176.6(4)
C6 C1 C2 C3 . . 5.2(6)
O1 C1 C2 I1 . . 4.6(5)
C6 C1 C2 I1 . . -173.7(3)
C1 C2 C3 C4 . . -1.9(7)
I1 C2 C3 C4 . . 177.0(3)
C2 C3 C4 C5 . . -2.4(7)
C2 C3 C4 I2 . . 179.5(3)
C3 C4 C5 C6 . . 3.2(7)
I2 C4 C5 C6 . . -178.8(3)
C4 C5 C6 C1 . . 0.4(6)
C4 C5 C6 C7 . . -169.6(4)
O1 C1 C6 C5 . . 177.4(4)
C2 C1 C6 C5 . . -4.4(6)
O1 C1 C6 C7 . . -12.5(6)
C2 C1 C6 C7 . . 165.7(4)
C8 N1 C7 C6 . . -166.2(4)
Ni1 N1 C7 C6 . . 10.0(6)
C5 C6 C7 N1 . . -174.2(4)
C1 C6 C7 N1 . . 15.6(7)
C7 N1 C8 C9 . . -116.1(4)
Ni1 N1 C8 C9 . . 67.4(4)
N1 C8 C9 C8 . 2 -32.1(2)
